data_1502974
loop_
_publ_author_name
'Wan, Changfeng'
'Zhang, Jintang'
'Wang, Sujing'
'Fan, Jinmin'
'Wang, Zhiyong'

_publ_section_title
;
 Facile synthesis of polysubstituted oxazoles via a copper-catalyzed
 tandem oxidative cyclization.
;
_journal_issue 10
_journal_name_full 'Organic letters'
_journal_page_first 2338
_journal_page_last 2341
_journal_paper_doi 10.1021/ol100688c
_journal_volume 12
_journal_year 2010
_chemical_formula_sum 'C22 H21 N O3'
_chemical_formula_weight 347.40
_chemical_name_systematic
;
 ?
;
_space_group_IT_number 14
_symmetry_cell_setting monoclinic
_symmetry_space_group_name_Hall '-P 2yn'
_symmetry_space_group_name_H-M 'P 1 21/n 1'
_atom_sites_solution_hydrogens geom
_atom_sites_solution_primary direct
_atom_sites_solution_secondary difmap
_audit_creation_method SHELXL-97
_cell_angle_alpha 90.000(5)
_cell_angle_beta 95.450(5)
_cell_angle_gamma 90.000(5)
_cell_formula_units_Z 4
_cell_length_a 6.715(5)
_cell_length_b 17.086(5)
_cell_length_c 16.786(5)
_cell_measurement_temperature 293(2)
_cell_volume 1917.2(16)
_computing_structure_refinement 'SHELXL-97 (Sheldrick, 1997)'
_diffrn_ambient_temperature 293(2)
_diffrn_measured_fraction_theta_full 0.999
_diffrn_measured_fraction_theta_max 0.999
_diffrn_radiation_monochromator graphite
_diffrn_radiation_source 'fine-focus sealed tube'
_diffrn_radiation_type MoK\a
_diffrn_radiation_wavelength 0.71073
_diffrn_reflns_av_R_equivalents 0.0342
_diffrn_reflns_av_sigmaI/netI 0.0763
_diffrn_reflns_limit_h_max 8
_diffrn_reflns_limit_h_min -8
_diffrn_reflns_limit_k_max 21
_diffrn_reflns_limit_k_min -21
_diffrn_reflns_limit_l_max 14
_diffrn_reflns_limit_l_min -20
_diffrn_reflns_number 10174
_diffrn_reflns_theta_full 26.36
_diffrn_reflns_theta_max 26.36
_diffrn_reflns_theta_min 3.17
_exptl_absorpt_coefficient_mu 0.080
_exptl_absorpt_correction_T_max 0.9842
_exptl_absorpt_correction_T_min 0.9764
_exptl_absorpt_correction_type multi-scan
_exptl_crystal_colour yellow
_exptl_crystal_density_diffrn 1.204
_exptl_crystal_density_method 'not measured'
_exptl_crystal_F_000 736
_exptl_crystal_size_max 0.30
_exptl_crystal_size_mid 0.24
_exptl_crystal_size_min 0.20
_refine_diff_density_max 0.116
_refine_diff_density_min -0.123
_refine_diff_density_rms 0.026
_refine_ls_extinction_method none
_refine_ls_goodness_of_fit_ref 1.021
_refine_ls_hydrogen_treatment constr
_refine_ls_matrix_type full
_refine_ls_number_parameters 238
_refine_ls_number_reflns 3916
_refine_ls_number_restraints 1
_refine_ls_restrained_S_all 1.022
_refine_ls_R_factor_all 0.1063
_refine_ls_R_factor_gt 0.0384
_refine_ls_shift/su_max 0.000
_refine_ls_shift/su_mean 0.000
_refine_ls_structure_factor_coef Fsqd
_refine_ls_weighting_details 'calc w=1/[\s^2^(Fo^2^)+(0.0123P)^2^+0.0000P] where P=(Fo^2^+2Fc^2^)/3'
_refine_ls_weighting_scheme calc
_refine_ls_wR_factor_gt 0.0558
_refine_ls_wR_factor_ref 0.0595
_reflns_number_gt 1773
_reflns_number_total 3916
_reflns_threshold_expression >2sigma(I)
_cod_data_source_file ol100688c_si_002.cif
_cod_data_source_block wan090912
_cod_original_sg_symbol_H-M P21/n
_cod_database_code 1502974

loop_
_symmetry_equiv_pos_as_xyz
'x, y, z'
'-x+1/2, y+1/2, -z+1/2'
'-x, -y, -z'
'x-1/2, -y-1/2, z-1/2'

loop_
_atom_site_label
_atom_site_type_symbol
_atom_site_fract_x
_atom_site_fract_y
_atom_site_fract_z
_atom_site_U_iso_or_equiv
_atom_site_adp_type
_atom_site_occupancy
_atom_site_symmetry_multiplicity
_atom_site_calc_flag
_atom_site_refinement_flags
O1 O 0.93259(15) 0.22248(6) 0.44148(5) 0.0538(3) Uani 1 1 d .
O3 O 0.57947(15) 0.08438(6) 0.28015(5) 0.0593(3) Uani 1 1 d .
O2 O 0.80655(15) 0.11612(7) 0.19474(6) 0.0831(4) Uani 1 1 d .
N1 N 1.01941(17) 0.20441(8) 0.31772(7) 0.0542(4) Uani 1 1 d .
C7 C 1.0631(2) 0.23910(10) 0.38533(9) 0.0479(4) Uani 1 1 d .
C11 C 0.5995(2) 0.17013(9) 0.52003(8) 0.0555(5) Uani 1 1 d .
H11 H 0.6930 0.2043 0.5454 0.067 Uiso 1 1 calc R
C12 C 0.4302(2) 0.14871(10) 0.56384(9) 0.0516(4) Uani 1 1 d .
C4 C 1.2263(2) 0.29291(9) 0.40799(9) 0.0471(4) Uani 1 1 d .
C9 C 0.7939(2) 0.17205(10) 0.40356(9) 0.0500(4) Uani 1 1 d .
C3 C 1.2439(2) 0.33029(10) 0.48119(9) 0.0606(5) Uani 1 1 d .
H3 H 1.1496 0.3214 0.5173 0.073 Uiso 1 1 calc R
C18 C 0.7467(2) 0.11828(10) 0.25963(10) 0.0562(5) Uani 1 1 d U
C8 C 0.8471(2) 0.16105(9) 0.32801(9) 0.0498(4) Uani 1 1 d U
C17 C 0.3033(3) 0.08691(11) 0.54189(9) 0.0695(5) Uani 1 1 d .
H17 H 0.3303 0.0550 0.4993 0.083 Uiso 1 1 calc R
C6 C 1.5256(3) 0.35684(11) 0.37564(10) 0.0713(6) Uani 1 1 d .
H6 H 1.6200 0.3661 0.3397 0.086 Uiso 1 1 calc R
C10 C 0.6333(2) 0.14564(9) 0.44732(9) 0.0561(5) Uani 1 1 d .
H10 H 0.5461 0.1086 0.4230 0.067 Uiso 1 1 calc R
C19 C 0.4365(2) 0.04605(11) 0.22089(10) 0.0615(5) Uani 1 1 d .
C5 C 1.3697(2) 0.30639(10) 0.35543(9) 0.0599(5) Uani 1 1 d .
H5 H 1.3604 0.2811 0.3062 0.072 Uiso 1 1 calc R
C13 C 0.3875(2) 0.19339(10) 0.62862(9) 0.0699(6) Uani 1 1 d .
H13 H 0.4730 0.2341 0.6459 0.084 Uiso 1 1 calc R
C2 C 1.4011(3) 0.38095(11) 0.50093(9) 0.0752(6) Uani 1 1 d .
H2 H 1.4112 0.4066 0.5500 0.090 Uiso 1 1 calc R
C15 C 0.0953(3) 0.11852(13) 0.64465(11) 0.0852(7) Uani 1 1 d .
H15 H -0.0182 0.1092 0.6709 0.102 Uiso 1 1 calc R
C16 C 0.1375(3) 0.07177(12) 0.58209(10) 0.0825(6) Uani 1 1 d .
H16 H 0.0544 0.0298 0.5667 0.099 Uiso 1 1 calc R
C1 C 1.5427(2) 0.39360(10) 0.44842(10) 0.0754(6) Uani 1 1 d .
H1 H 1.6498 0.4270 0.4623 0.090 Uiso 1 1 calc R
C14 C 0.2204(3) 0.17880(12) 0.66818(10) 0.0859(7) Uani 1 1 d .
H14 H 0.1930 0.2102 0.7111 0.103 Uiso 1 1 calc R
C22 C 0.2791(2) 0.01597(11) 0.27197(9) 0.0891(6) Uani 1 1 d .
H22A H 0.3376 -0.0223 0.3090 0.134 Uiso 1 1 calc R
H22B H 0.1720 -0.0076 0.2383 0.134 Uiso 1 1 calc R
H22C H 0.2279 0.0587 0.3010 0.134 Uiso 1 1 calc R
C21 C 0.3483(3) 0.10752(12) 0.16364(10) 0.1033(7) Uani 1 1 d .
H21A H 0.2862 0.1475 0.1929 0.155 Uiso 1 1 calc R
H21B H 0.2501 0.0839 0.1258 0.155 Uiso 1 1 calc R
H21C H 0.4524 0.1303 0.1357 0.155 Uiso 1 1 calc R
C20 C 0.5343(3) -0.02025(11) 0.17964(12) 0.1143(8) Uani 1 1 d .
H20A H 0.6343 0.0004 0.1482 0.171 Uiso 1 1 calc R
H20B H 0.4350 -0.0477 0.1454 0.171 Uiso 1 1 calc R
H20C H 0.5957 -0.0556 0.2191 0.171 Uiso 1 1 calc R

loop_
_atom_site_aniso_label
_atom_site_aniso_U_11
_atom_site_aniso_U_22
_atom_site_aniso_U_33
_atom_site_aniso_U_23
_atom_site_aniso_U_13
_atom_site_aniso_U_12
O1 0.0479(7) 0.0640(8) 0.0507(6) 0.0002(6) 0.0110(5) -0.0054(6)
O3 0.0489(7) 0.0716(9) 0.0580(6) -0.0067(7) 0.0091(6) -0.0136(6)
O2 0.0719(8) 0.1217(12) 0.0591(7) -0.0228(8) 0.0232(6) -0.0287(8)
N1 0.0476(9) 0.0640(10) 0.0519(8) -0.0052(8) 0.0087(7) -0.0069(7)
C7 0.0416(10) 0.0527(12) 0.0500(10) 0.0067(10) 0.0084(9) 0.0031(9)
C11 0.0521(11) 0.0630(12) 0.0520(9) 0.0041(10) 0.0084(8) -0.0063(9)
C12 0.0536(11) 0.0563(13) 0.0455(9) 0.0063(10) 0.0073(8) -0.0065(10)
C4 0.0453(10) 0.0497(11) 0.0461(9) 0.0028(9) 0.0037(8) -0.0007(9)
C9 0.0425(10) 0.0543(13) 0.0537(10) 0.0026(10) 0.0061(8) -0.0014(9)
C3 0.0596(12) 0.0710(14) 0.0521(11) -0.0024(11) 0.0101(8) -0.0096(11)
C18 0.0465(11) 0.0644(13) 0.0585(10) -0.0032(9) 0.0091(8) -0.0026(9)
C8 0.0417(10) 0.0554(12) 0.0536(9) -0.0009(8) 0.0109(7) -0.0024(9)
C17 0.0734(13) 0.0771(14) 0.0605(11) -0.0063(11) 0.0197(10) -0.0153(12)
C6 0.0697(14) 0.0832(15) 0.0630(12) -0.0010(12) 0.0159(9) -0.0254(11)
C10 0.0485(11) 0.0652(13) 0.0560(10) 0.0014(10) 0.0118(8) -0.0081(9)
C19 0.0473(11) 0.0723(14) 0.0643(11) -0.0101(11) 0.0028(9) -0.0081(11)
C5 0.0613(12) 0.0676(14) 0.0520(10) -0.0035(10) 0.0120(9) -0.0098(10)
C13 0.0846(14) 0.0723(14) 0.0561(10) -0.0019(11) 0.0238(10) -0.0224(11)
C2 0.0868(14) 0.0862(16) 0.0526(10) -0.0127(11) 0.0067(10) -0.0196(13)
C15 0.0791(15) 0.1085(19) 0.0727(13) 0.0023(14) 0.0324(11) -0.0211(14)
C16 0.0803(15) 0.0988(18) 0.0703(11) -0.0074(13) 0.0176(11) -0.0380(12)
C1 0.0722(14) 0.0895(17) 0.0640(11) -0.0062(12) 0.0033(10) -0.0321(12)
C14 0.1104(17) 0.0859(17) 0.0679(12) -0.0101(13) 0.0426(12) -0.0223(14)
C22 0.0639(13) 0.1067(17) 0.0977(13) -0.0055(13) 0.0124(11) -0.0309(12)
C21 0.0727(14) 0.146(2) 0.0873(13) 0.0270(16) -0.0127(10) -0.0040(15)
C20 0.0879(16) 0.0988(18) 0.1586(18) -0.0714(17) 0.0242(14) -0.0101(14)

loop_
_atom_type_symbol
_atom_type_description
_atom_type_scat_dispersion_real
_atom_type_scat_dispersion_imag
_atom_type_scat_source
C C 0.0033 0.0016 'International Tables Vol C Tables 4.2.6.8 and 6.1.1.4'
H H 0.0000 0.0000 'International Tables Vol C Tables 4.2.6.8 and 6.1.1.4'
N N 0.0061 0.0033 'International Tables Vol C Tables 4.2.6.8 and 6.1.1.4'
O O 0.0106 0.0060 'International Tables Vol C Tables 4.2.6.8 and 6.1.1.4'

loop_
_geom_angle_atom_site_label_1
_geom_angle_atom_site_label_2
_geom_angle_atom_site_label_3
_geom_angle
C7 O1 C9 104.99(12)
C18 O3 C19 121.96(11)
C7 N1 C8 104.88(12)
N1 C7 O1 113.66(14)
N1 C7 C4 128.63(13)
O1 C7 C4 117.69(14)
C10 C11 C12 126.37(15)
C10 C11 H11 116.8
C12 C11 H11 116.8
C13 C12 C17 117.57(15)
C13 C12 C11 119.23(16)
C17 C12 C11 123.14(15)
C3 C4 C5 118.96(16)
C3 C4 C7 121.63(14)
C5 C4 C7 119.40(15)
C8 C9 O1 106.90(12)
C8 C9 C10 135.20(16)
O1 C9 C10 117.88(13)
C4 C3 C2 120.16(15)
C4 C3 H3 119.9
C2 C3 H3 119.9
O2 C18 O3 125.71(15)
O2 C18 C8 123.89(15)
O3 C18 C8 110.39(13)
C9 C8 N1 109.56(14)
C9 C8 C18 130.86(15)
N1 C8 C18 119.38(12)
C16 C17 C12 121.15(16)
C16 C17 H17 119.4
C12 C17 H17 119.4
C1 C6 C5 120.40(15)
C1 C6 H6 119.8
C5 C6 H6 119.8
C11 C10 C9 124.97(15)
C11 C10 H10 117.5
C9 C10 H10 117.5
O3 C19 C21 108.25(14)
O3 C19 C20 111.10(15)
C21 C19 C20 113.10(15)
O3 C19 C22 102.38(13)
C21 C19 C22 110.19(15)
C20 C19 C22 111.27(16)
C6 C5 C4 120.43(15)
C6 C5 H5 119.8
C4 C5 H5 119.8
C12 C13 C14 121.21(16)
C12 C13 H13 119.4
C14 C13 H13 119.4
C1 C2 C3 120.32(16)
C1 C2 H2 119.8
C3 C2 H2 119.8
C14 C15 C16 119.70(17)
C14 C15 H15 120.2
C16 C15 H15 120.2
C15 C16 C17 120.06(17)
C15 C16 H16 120.0
C17 C16 H16 120.0
C6 C1 C2 119.72(17)
C6 C1 H1 120.1
C2 C1 H1 120.1
C15 C14 C13 120.26(17)
C15 C14 H14 119.9
C13 C14 H14 119.9
C19 C22 H22A 109.5
C19 C22 H22B 109.5
H22A C22 H22B 109.5
C19 C22 H22C 109.5
H22A C22 H22C 109.5
H22B C22 H22C 109.5
C19 C21 H21A 109.5
C19 C21 H21B 109.5
H21A C21 H21B 109.5
C19 C21 H21C 109.5
H21A C21 H21C 109.5
H21B C21 H21C 109.5
C19 C20 H20A 109.5
C19 C20 H20B 109.5
H20A C20 H20B 109.5
C19 C20 H20C 109.5
H20A C20 H20C 109.5
H20B C20 H20C 109.5

loop_
_geom_bond_atom_site_label_1
_geom_bond_atom_site_label_2
_geom_bond_distance
O1 C7 1.3765(14)
O1 C9 1.3791(17)
O3 C18 1.3376(17)
O3 C19 1.4694(17)
O2 C18 1.1968(15)
N1 C7 1.2892(16)
N1 C8 1.3982(18)
C7 C4 1.453(2)
C11 C10 1.3299(17)
C11 C12 1.4582(19)
C11 H11 0.9300
C12 C13 1.3808(19)
C12 C17 1.384(2)
C4 C3 1.3800(18)
C4 C5 1.3857(18)
C9 C8 1.3627(17)
C9 C10 1.4345(19)
C3 C2 1.381(2)
C3 H3 0.9300
C18 C8 1.469(2)
C17 C16 1.380(2)
C17 H17 0.9300
C6 C1 1.3689(19)
C6 C5 1.373(2)
C6 H6 0.9300
C10 H10 0.9300
C19 C21 1.506(2)
C19 C20 1.510(2)
C19 C22 1.5125(18)
C5 H5 0.9300
C13 C14 1.380(2)
C13 H13 0.9300
C2 C1 1.3736(19)
C2 H2 0.9300
C15 C14 1.364(2)
C15 C16 1.370(2)
C15 H15 0.9300
C16 H16 0.9300
C1 H1 0.9300
C14 H14 0.9300
C22 H22A 0.9600
C22 H22B 0.9600
C22 H22C 0.9600
C21 H21A 0.9600
C21 H21B 0.9600
C21 H21C 0.9600
C20 H20A 0.9600
C20 H20B 0.9600
C20 H20C 0.9600

loop_
_geom_torsion_atom_site_label_1
_geom_torsion_atom_site_label_2
_geom_torsion_atom_site_label_3
_geom_torsion_atom_site_label_4
_geom_torsion
C8 N1 C7 O1 0.05(17)
C8 N1 C7 C4 -178.78(15)
C9 O1 C7 N1 -0.06(17)
C9 O1 C7 C4 178.91(13)
C10 C11 C12 C13 -163.38(16)
C10 C11 C12 C17 14.0(3)
N1 C7 C4 C3 174.67(16)
O1 C7 C4 C3 -4.1(2)
N1 C7 C4 C5 -6.2(2)
O1 C7 C4 C5 175.00(13)
C7 O1 C9 C8 0.04(15)
C7 O1 C9 C10 -178.46(13)
C5 C4 C3 C2 0.7(2)
C7 C4 C3 C2 179.84(15)
C19 O3 C18 O2 -6.4(2)
C19 O3 C18 C8 172.23(14)
O1 C9 C8 N1 -0.02(17)
C10 C9 C8 N1 178.10(17)
O1 C9 C8 C18 -174.82(16)
C10 C9 C8 C18 3.3(3)
C7 N1 C8 C9 -0.02(17)
C7 N1 C8 C18 175.48(14)
O2 C18 C8 C9 176.60(17)
O3 C18 C8 C9 -2.0(2)
O2 C18 C8 N1 2.2(2)
O3 C18 C8 N1 -176.42(13)
C13 C12 C17 C16 1.6(3)
C11 C12 C17 C16 -175.87(16)
C12 C11 C10 C9 175.42(15)
C8 C9 C10 C11 -173.15(17)
O1 C9 C10 C11 4.8(2)
C18 O3 C19 C21 -64.79(17)
C18 O3 C19 C20 60.0(2)
C18 O3 C19 C22 178.83(14)
C1 C6 C5 C4 0.9(3)
C3 C4 C5 C6 -0.7(2)
C7 C4 C5 C6 -179.83(15)
C17 C12 C13 C14 -2.4(2)
C11 C12 C13 C14 175.18(16)
C4 C3 C2 C1 -1.0(3)
C14 C15 C16 C17 -1.6(3)
C12 C17 C16 C15 0.4(3)
C5 C6 C1 C2 -1.1(3)
C3 C2 C1 C6 1.2(3)
C16 C15 C14 C13 0.8(3)
C12 C13 C14 C15 1.2(3)
